data_7150744
loop_
_publ_author_name
'Blay, Gonzalo'
'Cardona, Luz'
'Fern\'andez, Isabel'
'Marco-Aleixandre, Al\'icia'
'Mu\~noz, M. Carmen'
'Pedro, Jos\'e R.'

_publ_section_title
;
 Catalytic enantioselective addition of terminal alkynes to aromatic
 aldehydes using zinc-hydroxyamide complexes
;
_journal_issue 20
_journal_name_full 'Organic &amp; Biomolecular Chemistry'
_journal_page_first 4301
_journal_page_last 4308
_journal_paper_doi 10.1039/b911592g
_journal_volume 7
_journal_year 2009
_chemical_formula_sum 'C22 H25 N O2'
_chemical_formula_weight 335.43
_chemical_name_systematic
;
?
;
_space_group_IT_number 4
_symmetry_cell_setting monoclinic
_symmetry_space_group_name_Hall 'P 2yb'
_symmetry_space_group_name_H-M 'P 1 21 1'
_atom_sites_solution_hydrogens geom
_atom_sites_solution_primary direct
_atom_sites_solution_secondary difmap
_audit_creation_method SHELXL-97
_cell_angle_alpha 90
_cell_angle_beta 108.2480(10)
_cell_angle_gamma 90
_cell_formula_units_Z 2
_cell_length_a 9.9740(3)
_cell_length_b 8.8110(3)
_cell_length_c 12.1490(5)
_cell_measurement_temperature 293(2)
_cell_volume 1013.97(6)
_computing_cell_refinement 'HKL DENZO'
_computing_data_collection COLLECT
_computing_data_reduction 'HKL DENZO and SCALEPACK'
_computing_structure_refinement 'SHELXL-97 (Sheldrick, 1997)'
_computing_structure_solution SHELXS-97
_diffrn_ambient_temperature 293(2)
_diffrn_measured_fraction_theta_full 0.990
_diffrn_measured_fraction_theta_max 0.990
_diffrn_radiation_monochromator graphite
_diffrn_radiation_source 'fine-focus sealed tube'
_diffrn_radiation_type MoK\a
_diffrn_radiation_wavelength 0.71073
_diffrn_reflns_av_R_equivalents 0.0957
_diffrn_reflns_av_sigmaI/netI 0.0988
_diffrn_reflns_limit_h_max 12
_diffrn_reflns_limit_h_min -8
_diffrn_reflns_limit_k_max 11
_diffrn_reflns_limit_k_min -10
_diffrn_reflns_limit_l_max 10
_diffrn_reflns_limit_l_min -15
_diffrn_reflns_number 8581
_diffrn_reflns_theta_full 26.74
_diffrn_reflns_theta_max 26.74
_diffrn_reflns_theta_min 2.15
_exptl_absorpt_coefficient_mu 0.070
_exptl_crystal_colour colorless
_exptl_crystal_density_diffrn 1.099
_exptl_crystal_density_method 'not measured'
_exptl_crystal_description prismatic
_exptl_crystal_F_000 360
_exptl_crystal_size_max 0.06
_exptl_crystal_size_mid 0.04
_exptl_crystal_size_min 0.03
_refine_diff_density_max 0.284
_refine_diff_density_min -0.173
_refine_diff_density_rms 0.054
_refine_ls_abs_structure_details 'Flack H D (1983), Acta Cryst. A39, 876-881'
_refine_ls_abs_structure_Flack -1(2)
_refine_ls_extinction_coef 0.025(9)
_refine_ls_extinction_expression Fc^*^=kFc[1+0.001xFc^2^\l^3^/sin(2\q)]^-1/4^
_refine_ls_extinction_method SHELXL
_refine_ls_goodness_of_fit_ref 0.999
_refine_ls_hydrogen_treatment mixed
_refine_ls_matrix_type full
_refine_ls_number_parameters 252
_refine_ls_number_reflns 4178
_refine_ls_number_restraints 1
_refine_ls_restrained_S_all 0.998
_refine_ls_R_factor_all 0.1258
_refine_ls_R_factor_gt 0.0683
_refine_ls_shift/su_max 0.003
_refine_ls_shift/su_mean 0.000
_refine_ls_structure_factor_coef Fsqd
_refine_ls_weighting_details 'calc w=1/[\s^2^(Fo^2^)+(0.1126P)^2^+0.0977P] where P=(Fo^2^+2Fc^2^)/3'
_refine_ls_weighting_scheme calc
_refine_ls_wR_factor_gt 0.1676
_refine_ls_wR_factor_ref 0.2119
_reflns_number_gt 2557
_reflns_number_total 4178
_reflns_threshold_expression >2sigma(I)
_cod_data_source_file b911592g.txt
_cod_data_source_block ja489
_cod_original_sg_symbol_H-M P21
_cod_database_code 7150744

loop_
_symmetry_equiv_pos_as_xyz
'x, y, z'
'-x, y+1/2, -z'

loop_
_atom_site_label
_atom_site_type_symbol
_atom_site_fract_x
_atom_site_fract_y
_atom_site_fract_z
_atom_site_U_iso_or_equiv
_atom_site_adp_type
_atom_site_occupancy
_atom_site_symmetry_multiplicity
_atom_site_calc_flag
_atom_site_refinement_flags
_atom_site_disorder_assembly
_atom_site_disorder_group
O1 O 0.5367(3) 0.1342(2) 0.3624(2) 0.0586(6) Uani 1 1 d . . .
O2 O 0.6074(3) 0.3521(2) 0.4622(2) 0.0645(7) Uani 1 1 d . . .
N1 N 0.5106(4) 0.1604(4) 0.5343(3) 0.0665(9) Uani 1 1 d . . .
C1 C 0.5570(3) 0.2257(4) 0.4552(3) 0.0506(8) Uani 1 1 d . . .
C2 C 0.5981(4) 0.1844(4) 0.2741(3) 0.0547(8) Uani 1 1 d . . .
C3 C 0.7407(4) 0.1226(4) 0.3000(3) 0.0617(9) Uani 1 1 d . . .
C4 C 0.8550(4) 0.0682(4) 0.3229(3) 0.0682(10) Uani 1 1 d . . .
C5 C 0.9949(4) -0.0058(5) 0.3532(4) 0.0779(12) Uani 1 1 d . . .
C6 C 0.9822(7) -0.1485(8) 0.2874(8) 0.152(3) Uani 1 1 d . . .
H6A H 1.0730 -0.1966 0.3063 0.161(6) Uiso 1 1 calc R . .
H6B H 0.9486 -0.1268 0.2059 0.161(6) Uiso 1 1 calc R . .
H6C H 0.9170 -0.2148 0.3071 0.161(6) Uiso 1 1 calc R . .
C7 C 1.1027(6) 0.1003(8) 0.3337(7) 0.135(2) Uani 1 1 d . . .
H7A H 1.1927 0.0503 0.3537 0.161(6) Uiso 1 1 calc R . .
H7B H 1.1098 0.1889 0.3812 0.161(6) Uiso 1 1 calc R . .
H7C H 1.0747 0.1298 0.2536 0.161(6) Uiso 1 1 calc R . .
C8 C 1.0381(6) -0.0436(10) 0.4830(6) 0.135(3) Uani 1 1 d . . .
H8A H 1.1291 -0.0916 0.5063 0.161(6) Uiso 1 1 calc R . .
H8B H 0.9698 -0.1110 0.4973 0.161(6) Uiso 1 1 calc R . .
H8C H 1.0425 0.0481 0.5266 0.161(6) Uiso 1 1 calc R . .
C9 C 0.5298(4) 0.2265(4) 0.6484(3) 0.0612(9) Uani 1 1 d . . .
C10 C 0.6592(4) 0.1620(5) 0.7395(3) 0.0670(10) Uani 1 1 d . . .
C11 C 0.7430(5) 0.0498(5) 0.7164(5) 0.0875(13) Uani 1 1 d . . .
H11 H 0.7216 0.0103 0.6419 0.161(6) Uiso 1 1 calc R . .
C12 C 0.8591(7) -0.0045(6) 0.8039(8) 0.121(2) Uani 1 1 d . . .
H12 H 0.9151 -0.0802 0.7875 0.161(6) Uiso 1 1 calc R . .
C13 C 0.8916(7) 0.0522(9) 0.9135(7) 0.127(2) Uani 1 1 d . . .
H13 H 0.9684 0.0135 0.9719 0.161(6) Uiso 1 1 calc R . .
C14 C 0.8124(7) 0.1648(12) 0.9377(5) 0.129(2) Uani 1 1 d . . .
H14 H 0.8352 0.2045 1.0123 0.161(6) Uiso 1 1 calc R . .
C15 C 0.6968(5) 0.2201(8) 0.8501(4) 0.1021(16) Uani 1 1 d . . .
H15 H 0.6436 0.2984 0.8667 0.161(6) Uiso 1 1 calc R . .
C16 C 0.3965(5) 0.2051(6) 0.6806(5) 0.0798(12) Uani 1 1 d . . .
C17 C 0.4980(3) 0.1392(4) 0.1586(3) 0.0571(8) Uani 1 1 d . . .
C18 C 0.3619(4) 0.1981(5) 0.1257(4) 0.0793(12) Uani 1 1 d . . .
H18 H 0.3350 0.2612 0.1765 0.161(6) Uiso 1 1 calc R . .
C19 C 0.2665(5) 0.1648(7) 0.0197(5) 0.0982(14) Uani 1 1 d . . .
H19 H 0.1761 0.2058 -0.0014 0.161(6) Uiso 1 1 calc R . .
C20 C 0.3053(6) 0.0706(7) -0.0550(4) 0.0956(15) Uani 1 1 d . . .
H20 H 0.2406 0.0463 -0.1265 0.161(6) Uiso 1 1 calc R . .
C21 C 0.4376(6) 0.0131(6) -0.0248(4) 0.0919(14) Uani 1 1 d . . .
H21 H 0.4634 -0.0496 -0.0763 0.161(6) Uiso 1 1 calc R . .
C22 C 0.5353(5) 0.0461(4) 0.0817(4) 0.0728(11) Uani 1 1 d . . .
H22 H 0.6258 0.0056 0.1014 0.161(6) Uiso 1 1 calc R . .
H3 H 0.604(3) 0.291(4) 0.276(3) 0.047(8) Uiso 1 1 d . . .
H9 H 0.544(3) 0.336(4) 0.642(3) 0.049(8) Uiso 1 1 d . . .
H16A H 0.406(4) 0.248(5) 0.757(4) 0.080(12) Uiso 1 1 d . . .
H16B H 0.362(5) 0.088(6) 0.680(4) 0.087(13) Uiso 1 1 d . . .
H16C H 0.319(5) 0.249(6) 0.625(4) 0.093(15) Uiso 1 1 d . . .
H1N H 0.484(4) 0.082(5) 0.526(3) 0.064(12) Uiso 1 1 d . . .

loop_
_atom_site_aniso_label
_atom_site_aniso_U_11
_atom_site_aniso_U_22
_atom_site_aniso_U_33
_atom_site_aniso_U_23
_atom_site_aniso_U_13
_atom_site_aniso_U_12
O1 0.0744(15) 0.0501(12) 0.0597(14) -0.0080(10) 0.0332(12) -0.0091(11)
O2 0.0794(17) 0.0465(12) 0.0758(17) -0.0042(11) 0.0364(14) -0.0087(12)
N1 0.096(2) 0.0430(16) 0.070(2) -0.0078(15) 0.0387(18) -0.0164(16)
C1 0.0487(18) 0.0436(16) 0.062(2) -0.0007(15) 0.0205(16) -0.0008(14)
C2 0.061(2) 0.0485(18) 0.060(2) -0.0002(15) 0.0277(18) -0.0005(14)
C3 0.064(2) 0.0628(19) 0.058(2) -0.0004(16) 0.0186(17) -0.0022(18)
C4 0.065(3) 0.068(2) 0.068(3) -0.0005(18) 0.0154(19) -0.0002(19)
C5 0.053(2) 0.077(2) 0.098(3) -0.002(2) 0.016(2) 0.0055(18)
C6 0.091(4) 0.118(4) 0.253(9) -0.059(5) 0.062(5) 0.013(3)
C7 0.076(3) 0.130(5) 0.207(7) 0.026(5) 0.058(4) 0.003(3)
C8 0.088(4) 0.163(6) 0.140(6) 0.045(5) 0.016(4) 0.031(4)
C9 0.078(2) 0.0519(19) 0.059(2) -0.0068(17) 0.0285(19) -0.0049(17)
C10 0.070(2) 0.065(2) 0.071(3) 0.0004(19) 0.030(2) -0.0131(19)
C11 0.081(3) 0.062(2) 0.118(4) 0.001(2) 0.028(3) -0.002(2)
C12 0.083(4) 0.075(3) 0.189(7) 0.015(4) 0.022(4) 0.001(3)
C13 0.088(4) 0.127(5) 0.143(6) 0.037(5) 0.004(4) -0.025(4)
C14 0.102(4) 0.183(6) 0.090(4) -0.006(5) 0.015(4) -0.017(5)
C15 0.082(3) 0.148(5) 0.073(3) -0.013(3) 0.019(3) 0.003(3)
C16 0.071(3) 0.101(4) 0.072(3) -0.006(3) 0.028(2) 0.007(2)
C17 0.059(2) 0.0552(18) 0.061(2) 0.0062(16) 0.0254(17) 0.0024(16)
C18 0.057(2) 0.099(3) 0.080(3) -0.011(2) 0.019(2) 0.013(2)
C19 0.070(3) 0.126(4) 0.091(4) 0.006(3) 0.013(3) 0.007(3)
C20 0.088(4) 0.121(4) 0.066(3) 0.008(3) 0.005(3) -0.014(3)
C21 0.115(4) 0.103(3) 0.054(3) -0.006(2) 0.021(3) 0.006(3)
C22 0.077(3) 0.076(2) 0.066(3) 0.003(2) 0.024(2) 0.016(2)

loop_
_atom_type_symbol
_atom_type_description
_atom_type_scat_dispersion_real
_atom_type_scat_dispersion_imag
_atom_type_scat_source
C C 0.0033 0.0016 'International Tables Vol C Tables 4.2.6.8 and 6.1.1.4'
H H 0.0000 0.0000 'International Tables Vol C Tables 4.2.6.8 and 6.1.1.4'
N N 0.0061 0.0033 'International Tables Vol C Tables 4.2.6.8 and 6.1.1.4'
O O 0.0106 0.0060 'International Tables Vol C Tables 4.2.6.8 and 6.1.1.4'

loop_
_geom_angle_atom_site_label_1
_geom_angle_atom_site_label_2
_geom_angle_atom_site_label_3
_geom_angle
_geom_angle_site_symmetry_1
_geom_angle_site_symmetry_3
_geom_angle_publ_flag
C1 O1 C2 116.5(2) . . ?
C1 N1 C9 123.0(3) . . ?
C1 N1 H1N 120(3) . . ?
C9 N1 H1N 116(3) . . ?
O2 C1 N1 125.4(3) . . ?
O2 C1 O1 123.9(3) . . ?
N1 C1 O1 110.7(3) . . ?
O1 C2 C3 109.4(3) . . ?
O1 C2 C17 107.3(3) . . ?
C3 C2 C17 114.9(3) . . ?
O1 C2 H3 108(2) . . ?
C3 C2 H3 109(2) . . ?
C17 C2 H3 108.0(19) . . ?
C4 C3 C2 177.7(4) . . ?
C3 C4 C5 177.4(4) . . ?
C4 C5 C6 109.1(4) . . ?
C4 C5 C7 110.7(4) . . ?
C6 C5 C7 112.9(5) . . ?
C4 C5 C8 106.9(4) . . ?
C6 C5 C8 108.7(6) . . ?
C7 C5 C8 108.3(5) . . ?
C5 C6 H6A 109.5 . . ?
C5 C6 H6B 109.5 . . ?
H6A C6 H6B 109.5 . . ?
C5 C6 H6C 109.5 . . ?
H6A C6 H6C 109.5 . . ?
H6B C6 H6C 109.5 . . ?
C5 C7 H7A 109.5 . . ?
C5 C7 H7B 109.5 . . ?
H7A C7 H7B 109.5 . . ?
C5 C7 H7C 109.5 . . ?
H7A C7 H7C 109.5 . . ?
H7B C7 H7C 109.5 . . ?
C5 C8 H8A 109.5 . . ?
C5 C8 H8B 109.5 . . ?
H8A C8 H8B 109.5 . . ?
C5 C8 H8C 109.5 . . ?
H8A C8 H8C 109.5 . . ?
H8B C8 H8C 109.5 . . ?
N1 C9 C16 109.3(3) . . ?
N1 C9 C10 111.7(3) . . ?
C16 C9 C10 112.3(4) . . ?
N1 C9 H9 107.0(19) . . ?
C16 C9 H9 108.0(19) . . ?
C10 C9 H9 108.2(19) . . ?
C15 C10 C11 118.0(4) . . ?
C15 C10 C9 118.7(4) . . ?
C11 C10 C9 123.3(4) . . ?
C10 C11 C12 120.3(5) . . ?
C10 C11 H11 119.9 . . ?
C12 C11 H11 119.9 . . ?
C13 C12 C11 120.5(6) . . ?
C13 C12 H12 119.8 . . ?
C11 C12 H12 119.8 . . ?
C14 C13 C12 120.2(6) . . ?
C14 C13 H13 119.9 . . ?
C12 C13 H13 119.9 . . ?
C13 C14 C15 119.4(7) . . ?
C13 C14 H14 120.3 . . ?
C15 C14 H14 120.3 . . ?
C10 C15 C14 121.6(6) . . ?
C10 C15 H15 119.2 . . ?
C14 C15 H15 119.2 . . ?
C9 C16 H16A 112(3) . . ?
C9 C16 H16B 115(3) . . ?
H16A C16 H16B 108(4) . . ?
C9 C16 H16C 111(3) . . ?
H16A C16 H16C 110(4) . . ?
H16B C16 H16C 101(4) . . ?
C22 C17 C18 118.3(3) . . ?
C22 C17 C2 123.3(3) . . ?
C18 C17 C2 118.4(3) . . ?
C19 C18 C17 121.2(4) . . ?
C19 C18 H18 119.4 . . ?
C17 C18 H18 119.4 . . ?
C18 C19 C20 119.6(5) . . ?
C18 C19 H19 120.2 . . ?
C20 C19 H19 120.2 . . ?
C21 C20 C19 120.0(4) . . ?
C21 C20 H20 120.0 . . ?
C19 C20 H20 120.0 . . ?
C20 C21 C22 121.1(5) . . ?
C20 C21 H21 119.5 . . ?
C22 C21 H21 119.5 . . ?
C17 C22 C21 119.8(4) . . ?
C17 C22 H22 120.1 . . ?
C21 C22 H22 120.1 . . ?

loop_
_geom_bond_atom_site_label_1
_geom_bond_atom_site_label_2
_geom_bond_distance
_geom_bond_site_symmetry_2
_geom_bond_publ_flag
O1 C1 1.349(4) . ?
O1 C2 1.460(4) . ?
O2 C1 1.214(4) . ?
N1 C1 1.323(5) . ?
N1 C9 1.459(5) . ?
N1 H1N 0.74(4) . ?
C2 C3 1.462(5) . ?
C2 C17 1.499(5) . ?
C2 H3 0.94(3) . ?
C3 C4 1.186(5) . ?
C4 C5 1.479(6) . ?
C5 C6 1.474(8) . ?
C5 C7 1.499(7) . ?
C5 C8 1.535(8) . ?
C6 H6A 0.9600 . ?
C6 H6B 0.9600 . ?
C6 H6C 0.9600 . ?
C7 H7A 0.9600 . ?
C7 H7B 0.9600 . ?
C7 H7C 0.9600 . ?
C8 H8A 0.9600 . ?
C8 H8B 0.9600 . ?
C8 H8C 0.9600 . ?
C9 C16 1.510(6) . ?
C9 C10 1.523(6) . ?
C9 H9 0.98(4) . ?
C10 C15 1.376(6) . ?
C10 C11 1.379(6) . ?
C11 C12 1.389(9) . ?
C11 H11 0.9300 . ?
C12 C13 1.363(10) . ?
C12 H12 0.9300 . ?
C13 C14 1.357(11) . ?
C13 H13 0.9300 . ?
C14 C15 1.390(9) . ?
C14 H14 0.9300 . ?
C15 H15 0.9300 . ?
C16 H16A 0.98(5) . ?
C16 H16B 1.09(5) . ?
C16 H16C 0.94(5) . ?
C17 C22 1.379(5) . ?
C17 C18 1.389(5) . ?
C18 C19 1.372(7) . ?
C18 H18 0.9300 . ?
C19 C20 1.372(8) . ?
C19 H19 0.9300 . ?
C20 C21 1.352(8) . ?
C20 H20 0.9300 . ?
C21 C22 1.385(6) . ?
C21 H21 0.9300 . ?
C22 H22 0.9300 . ?

loop_
_cod_related_entry_id
_cod_related_entry_database
_cod_related_entry_code
1 ChemSpider 30653400
